data_2216793
loop_
_publ_author_name
'Jun Zhai'
'Handong Yin'
'Feng Li'
'Daqi Wang'

_publ_section_title
;Chloridobis((<i>E</i>)-2-{(Z)-[(4-hydroxyphenyl)(oxido)methylene]hydrazono}propanoato)bismuth(III)
 pentahydrate
;
_journal_coeditor_code SJ2427
_journal_issue 12
_journal_name_full 'Acta Crystallographica Section E'
_journal_page_first m3066
_journal_page_last m3066
_journal_paper_doi 10.1107/S1600536807059740
_journal_volume 63
_journal_year 2007
_chemical_formula_iupac '[Bi (C10 H9 N2 O4)2 Cl], 5H2 O'
_chemical_formula_moiety 'C20 H18 Bi Cl N4 O8, 5(H2 O)'
_chemical_formula_sum 'C20 H28 Bi Cl N4 O13'
_chemical_formula_weight 776.89
_chemical_name_systematic
;
Chloridobis((<i>E</i>)-2-{(Z)-[(4-
hydroxyphenyl)(oxido)methylene]hydrazono}propanoato)bismuth(III) pentahydrate
;
_space_group_IT_number 14
_symmetry_cell_setting monoclinic
_symmetry_space_group_name_Hall '-P 2ybc'
_symmetry_space_group_name_H-M 'P 1 21/c 1'
_atom_sites_solution_hydrogens geom
_atom_sites_solution_primary direct
_atom_sites_solution_secondary difmap
_audit_creation_method SHELXL-97
_cell_angle_alpha 90.00
_cell_angle_beta 114.331(2)
_cell_angle_gamma 90.00
_cell_formula_units_Z 4
_cell_length_a 10.2622(10)
_cell_length_b 29.432(3)
_cell_length_c 9.6869(11)
_cell_measurement_reflns_used 5343
_cell_measurement_temperature 298(2)
_cell_measurement_theta_max 28.140
_cell_measurement_theta_min 2.282
_cell_volume 2665.9(5)
_computing_cell_refinement 'SAINT (Siemens, 1996)'
_computing_data_collection 'SMART (Siemens, 1996)'
_computing_data_reduction 'SAINT (Siemens, 1996)'
_computing_molecular_graphics 'SHELXTL (Sheldrick, 1997b)'
_computing_publication_material 'SHELXTL (Sheldrick, 1997b)'
_computing_structure_refinement 'SHELXL97 (Sheldrick, 1997a)'
_computing_structure_solution 'SHELXS97 (Sheldrick, 1997a)'
_diffrn_ambient_temperature 298(2)
_diffrn_measured_fraction_theta_full 0.997
_diffrn_measured_fraction_theta_max 0.997
_diffrn_measurement_device_type 'Siemens SMART CCD area-detector'
_diffrn_measurement_method '\f and \w scans'
_diffrn_radiation_monochromator graphite
_diffrn_radiation_source 'fine-focus sealed tube'
_diffrn_radiation_type MoK\a
_diffrn_radiation_wavelength 0.71073
_diffrn_reflns_av_R_equivalents 0.0454
_diffrn_reflns_av_sigmaI/netI 0.0551
_diffrn_reflns_limit_h_max 8
_diffrn_reflns_limit_h_min -12
_diffrn_reflns_limit_k_max 32
_diffrn_reflns_limit_k_min -35
_diffrn_reflns_limit_l_max 11
_diffrn_reflns_limit_l_min -11
_diffrn_reflns_number 12001
_diffrn_reflns_theta_full 25.01
_diffrn_reflns_theta_max 25.01
_diffrn_reflns_theta_min 2.18
_diffrn_standards_number 0
_exptl_absorpt_coefficient_mu 6.786
_exptl_absorpt_correction_T_max 0.5502
_exptl_absorpt_correction_T_min 0.1082
_exptl_absorpt_correction_type multi-scan
_exptl_absorpt_process_details '(SADABS; Sheldrick, 1996)'
_exptl_crystal_colour orange
_exptl_crystal_density_diffrn 1.936
_exptl_crystal_density_method 'not measured'
_exptl_crystal_description block
_exptl_crystal_F_000 1520
_exptl_crystal_size_max 0.59
_exptl_crystal_size_mid 0.18
_exptl_crystal_size_min 0.10
_refine_diff_density_max 2.014
_refine_diff_density_min -2.675
_refine_ls_extinction_method none
_refine_ls_goodness_of_fit_ref 1.014
_refine_ls_hydrogen_treatment constr
_refine_ls_matrix_type full
_refine_ls_number_parameters 358
_refine_ls_number_reflns 4682
_refine_ls_number_restraints 7
_refine_ls_restrained_S_all 1.033
_refine_ls_R_factor_all 0.0554
_refine_ls_R_factor_gt 0.0410
_refine_ls_shift/su_max 0.001
_refine_ls_shift/su_mean <0.001
_refine_ls_structure_factor_coef Fsqd
_refine_ls_weighting_details 'calc w=1/[\s^2^(Fo^2^)+(0.0583P)^2^+4.9896P] where P=(Fo^2^+2Fc^2^)/3'
_refine_ls_weighting_scheme calc
_refine_ls_wR_factor_gt 0.1000
_refine_ls_wR_factor_ref 0.1058
_reflns_number_gt 3743
_reflns_number_total 4682
_reflns_threshold_expression I>2\s(I)
_cod_data_source_file sj2427.cif
_cod_data_source_block I
_cod_depositor_comments
;
The following automatic conversions were performed:
'_symmetry_cell_setting' value 'Monoclinic' changed to 'monoclinic'
according to '/home/saulius/struct/CIF-dictionaries/cif_core.dic'
dictionary named 'cif_core.dic' version 2.4.1 from 2010-06-29.

Automatic conversion script
Id: cif_fix_enum 1527 2010-12-29 10:47:43Z saulius 

The following automatic conversions were performed:

'_symmetry_cell_setting' value 'Monoclinic' changed to 'monoclinic'
according to /home/saulius/struct/CIF-dictionaries/cif_core.dic
dictionary named 'cif_core.dic' version 2.4.1 from 2010-06-29.

Automatic conversion script
Id: cif_fix_values 1715 2011-07-08 13:25:40Z adriana 
;
_cod_original_sg_symbol_H-M 'P 21/c'
_cod_database_code 2216793
_cod_database_fobs_code 2216793

loop_
_symmetry_equiv_pos_as_xyz
'x, y, z'
'-x, y+1/2, -z+1/2'
'-x, -y, -z'
'x, -y-1/2, z-1/2'

loop_
_atom_site_type_symbol
_atom_site_label
_atom_site_fract_x
_atom_site_fract_y
_atom_site_fract_z
_atom_site_U_iso_or_equiv
_atom_site_adp_type
_atom_site_calc_flag
_atom_site_refinement_flags
_atom_site_occupancy
_atom_site_disorder_assembly
_atom_site_disorder_group
Bi Bi1 -0.04673(3) 0.168890(9) 0.47561(3) 0.02567(12) Uani d . 1 . .
Cl Cl1 -0.1881(2) 0.11864(8) 0.2294(3) 0.0477(6) Uani d . 1 . .
N N1 0.0589(6) 0.2481(2) 0.5622(6) 0.0223(13) Uani d . 1 . .
N N2 0.1561(6) 0.25210(19) 0.7095(6) 0.0243(14) Uani d . 1 . .
H H2 0.1803 0.2780 0.7539 0.029 Uiso calc R 1 . .
N N3 0.1003(7) 0.0968(2) 0.5409(7) 0.0272(14) Uani d . 1 . .
N N4 0.0703(7) 0.0622(2) 0.6195(8) 0.0343(16) Uani d . 1 . .
H H4 0.1233 0.0384 0.6481 0.041 Uiso calc R 1 . .
O O1 -0.1202(5) 0.22702(16) 0.2883(6) 0.0286(12) Uani d . 1 . .
O O2 -0.1310(6) 0.29888(17) 0.2168(6) 0.0358(13) Uani d . 1 . .
O O3 0.1708(6) 0.17552(16) 0.7129(6) 0.0356(14) Uani d . 1 . .
O O4 0.6275(6) 0.20384(18) 1.3799(6) 0.0372(13) Uani d . 1 . .
H H4A 0.6593 0.2290 1.4137 0.056 Uiso calc R 1 . .
O O5 0.1261(6) 0.16861(17) 0.3936(6) 0.0315(12) Uani d . 1 . .
O O6 0.3224(6) 0.1396(2) 0.3877(7) 0.0466(16) Uani d . 1 . .
O O7 -0.1204(7) 0.10203(19) 0.6070(8) 0.0528(18) Uani d . 1 . .
O O8 -0.2118(8) -0.0677(2) 0.9533(8) 0.065(2) Uani d . 1 . .
H H8 -0.2786 -0.0587 0.9717 0.098 Uiso calc R 1 . .
O O9 0.6106(8) 0.1415(2) 0.6445(10) 0.078(2) Uani d . 1 . .
H H9A 0.5349 0.1456 0.5645 0.093 Uiso d R 1 . .
H H9B 0.6725 0.1611 0.6473 0.093 Uiso d R 1 . .
O O10 0.7055(6) 0.2870(2) 0.4876(6) 0.0465(15) Uani d . 1 . .
H H10A 0.7551 0.2719 0.5668 0.056 Uiso d R 1 . .
H H10B 0.7108 0.3148 0.5128 0.056 Uiso d R 1 . .
O O11 0.5671(10) 0.1060(3) 0.8888(10) 0.111(3) Uani d . 1 . .
H H11A 0.5883 0.1176 0.8203 0.133 Uiso d R 1 . .
H H11B 0.6360 0.1107 0.9743 0.133 Uiso d R 1 . .
O O12 0.4145(15) 0.0433(5) 0.9531(14) 0.177(6) Uani d U 1 . .
H H12A 0.4649 0.0638 0.9372 0.212 Uiso d R 1 . .
H H12B 0.4665 0.0199 0.9872 0.212 Uiso d RD 1 . .
O O13 0.569(2) 0.0642(7) 0.378(2) 0.118(5) Uani d P 0.486(11) A 1
H H13D 0.6457 0.0747 0.4468 0.141 Uiso d PR 0.486(11) A 1
H H13E 0.5854 0.0381 0.3506 0.141 Uiso d PR 0.486(11) A 1
O O13' 0.7088(18) 0.0292(6) 0.2920(19) 0.118(5) Uani d P 0.514(11) A 2
H H13F 0.7368 0.0536 0.2657 0.141 Uiso d PR 0.514(11) A 2
H H13G 0.6791 0.0111 0.2172 0.141 Uiso d PR 0.514(11) A 2
C C1 -0.0913(8) 0.2690(2) 0.3151(8) 0.0265(17) Uani d . 1 . .
C C2 0.0044(8) 0.2826(3) 0.4759(8) 0.0238(16) Uani d . 1 . .
C C3 0.0291(9) 0.3312(2) 0.5176(9) 0.037(2) Uani d . 1 . .
H H3A -0.0345 0.3408 0.5621 0.056 Uiso calc R 1 . .
H H3B 0.0114 0.3490 0.4285 0.056 Uiso calc R 1 . .
H H3C 0.1263 0.3355 0.5891 0.056 Uiso calc R 1 . .
C C4 0.2126(8) 0.2119(2) 0.7816(8) 0.0252(16) Uani d . 1 . .
C C5 0.3226(8) 0.2133(2) 0.9364(8) 0.0255(16) Uani d . 1 . .
C C6 0.3894(8) 0.2529(3) 1.0144(9) 0.0294(18) Uani d . 1 . .
H H6 0.3659 0.2810 0.9670 0.035 Uiso calc R 1 . .
C C7 0.4894(8) 0.2496(3) 1.1610(9) 0.0352(19) Uani d . 1 . .
H H7 0.5327 0.2760 1.2126 0.042 Uiso calc R 1 . .
C C8 0.5277(8) 0.2082(3) 1.2344(8) 0.0289(17) Uani d . 1 . .
C C9 0.4633(9) 0.1687(2) 1.1568(9) 0.0337(19) Uani d . 1 . .
H H9 0.4886 0.1406 1.2047 0.040 Uiso calc R 1 . .
C C10 0.3635(8) 0.1710(2) 1.0110(9) 0.0331(19) Uani d . 1 . .
H H10 0.3218 0.1445 0.9600 0.040 Uiso calc R 1 . .
C C11 0.2214(8) 0.1369(3) 0.4249(8) 0.0314(18) Uani d . 1 . .
C C12 0.2063(8) 0.0953(3) 0.5075(9) 0.0295(17) Uani d . 1 . .
C C13 0.3157(10) 0.0584(3) 0.5435(12) 0.049(2) Uani d . 1 . .
H H13A 0.4053 0.0690 0.6189 0.074 Uiso calc R 1 . .
H H13B 0.3275 0.0502 0.4534 0.074 Uiso calc R 1 . .
H H13C 0.2846 0.0324 0.5814 0.074 Uiso calc R 1 . .
C C14 -0.0469(9) 0.0674(3) 0.6499(9) 0.0328(19) Uani d . 1 . .
C C15 -0.0870(9) 0.0308(2) 0.7282(9) 0.0331(19) Uani d . 1 . .
C C16 -0.2006(10) 0.0389(3) 0.7675(11) 0.044(2) Uani d . 1 . .
H H16 -0.2487 0.0665 0.7424 0.053 Uiso calc R 1 . .
C C17 -0.2436(10) 0.0065(3) 0.8435(11) 0.048(2) Uani d . 1 . .
H H17 -0.3186 0.0124 0.8710 0.057 Uiso calc R 1 . .
C C18 -0.1741(10) -0.0347(3) 0.8779(10) 0.042(2) Uani d . 1 . .
C C19 -0.0620(10) -0.0439(3) 0.8380(11) 0.046(2) Uani d . 1 . .
H H19 -0.0164 -0.0720 0.8601 0.055 Uiso calc R 1 . .
C C20 -0.0187(9) -0.0110(3) 0.7651(11) 0.044(2) Uani d . 1 . .
H H20 0.0579 -0.0168 0.7400 0.053 Uiso calc R 1 . .

loop_
_atom_site_aniso_label
_atom_site_aniso_U_11
_atom_site_aniso_U_22
_atom_site_aniso_U_33
_atom_site_aniso_U_12
_atom_site_aniso_U_13
_atom_site_aniso_U_23
Bi1 0.02656(17) 0.02425(17) 0.02060(17) -0.00148(13) 0.00408(12) 0.00184(12)
Cl1 0.0423(12) 0.0460(13) 0.0384(13) -0.0040(10) 0.0002(10) -0.0123(10)
N1 0.021(3) 0.022(3) 0.015(3) -0.003(3) -0.001(2) 0.002(2)
N2 0.028(3) 0.016(3) 0.018(3) -0.004(3) -0.002(3) -0.003(2)
N3 0.033(3) 0.022(3) 0.019(3) -0.002(3) 0.003(3) 0.002(3)
N4 0.041(4) 0.022(3) 0.041(4) 0.003(3) 0.018(3) 0.009(3)
O1 0.035(3) 0.015(3) 0.024(3) 0.001(2) 0.000(2) 0.005(2)
O2 0.043(3) 0.029(3) 0.024(3) 0.000(3) 0.002(3) 0.007(2)
O3 0.034(3) 0.023(3) 0.030(3) 0.004(2) -0.007(2) -0.002(2)
O4 0.040(3) 0.038(3) 0.018(3) -0.002(3) -0.003(2) -0.001(2)
O5 0.031(3) 0.039(3) 0.020(3) -0.004(3) 0.006(2) 0.004(2)
O6 0.037(3) 0.052(4) 0.058(4) 0.000(3) 0.027(3) 0.005(3)
O7 0.059(4) 0.035(4) 0.083(5) 0.008(3) 0.048(4) 0.020(3)
O8 0.088(5) 0.039(4) 0.082(6) -0.003(4) 0.050(5) 0.022(4)
O9 0.054(4) 0.058(5) 0.112(7) 0.004(4) 0.025(5) 0.029(5)
O10 0.048(4) 0.047(4) 0.029(3) -0.007(3) 0.000(3) -0.003(3)
O11 0.107(7) 0.160(10) 0.070(6) -0.027(7) 0.041(6) -0.032(6)
O12 0.219(10) 0.168(9) 0.208(10) 0.014(7) 0.153(8) 0.041(7)
O13 0.104(10) 0.105(10) 0.127(13) -0.032(9) 0.031(9) 0.044(9)
O13' 0.104(10) 0.105(10) 0.127(13) -0.032(9) 0.031(9) 0.044(9)
C1 0.022(4) 0.029(4) 0.024(4) 0.007(3) 0.004(3) 0.008(3)
C2 0.022(3) 0.029(4) 0.019(4) -0.004(3) 0.007(3) -0.001(3)
C3 0.040(5) 0.029(4) 0.035(5) 0.002(4) 0.008(4) 0.000(4)
C4 0.029(4) 0.015(4) 0.028(4) 0.001(3) 0.007(3) 0.002(3)
C5 0.024(4) 0.029(4) 0.017(4) 0.002(3) 0.003(3) 0.000(3)
C6 0.025(4) 0.027(4) 0.028(4) 0.001(3) 0.003(3) 0.000(3)
C7 0.034(4) 0.034(5) 0.029(5) -0.006(4) 0.004(4) -0.003(4)
C8 0.029(4) 0.036(4) 0.020(4) 0.004(4) 0.008(3) 0.002(3)
C9 0.036(4) 0.024(4) 0.028(4) 0.006(4) 0.000(4) 0.009(3)
C10 0.028(4) 0.025(4) 0.034(5) -0.001(3) 0.001(4) -0.002(3)
C11 0.029(4) 0.040(5) 0.017(4) -0.004(4) 0.001(3) -0.007(3)
C12 0.027(4) 0.026(4) 0.032(5) -0.004(3) 0.009(3) -0.001(3)
C13 0.053(6) 0.033(5) 0.064(7) 0.011(4) 0.026(5) 0.007(4)
C14 0.038(5) 0.022(4) 0.033(5) 0.004(4) 0.010(4) 0.003(3)
C15 0.043(5) 0.016(4) 0.039(5) -0.002(4) 0.015(4) 0.002(3)
C16 0.055(6) 0.026(4) 0.053(6) 0.007(4) 0.025(5) 0.010(4)
C17 0.057(5) 0.034(5) 0.068(7) 0.003(5) 0.042(5) 0.010(5)
C18 0.054(5) 0.035(5) 0.036(5) -0.003(4) 0.018(4) 0.007(4)
C19 0.061(6) 0.023(4) 0.054(6) 0.005(4) 0.024(5) 0.008(4)
C20 0.046(5) 0.025(4) 0.062(6) 0.004(4) 0.023(5) 0.011(4)

loop_
_atom_type_symbol
_atom_type_description
_atom_type_scat_dispersion_real
_atom_type_scat_dispersion_imag
_atom_type_scat_source
C C 0.0033 0.0016 'International Tables Vol C Tables 4.2.6.8 and 6.1.1.4'
H H 0.0000 0.0000 'International Tables Vol C Tables 4.2.6.8 and 6.1.1.4'
N N 0.0061 0.0033 'International Tables Vol C Tables 4.2.6.8 and 6.1.1.4'
O O 0.0106 0.0060 'International Tables Vol C Tables 4.2.6.8 and 6.1.1.4'
Bi Bi -4.1077 10.2566 'International Tables Vol C Tables 4.2.6.8 and 6.1.1.4'
Cl Cl 0.1484 0.1585 'International Tables Vol C Tables 4.2.6.8 and 6.1.1.4'

loop_
_geom_angle_atom_site_label_1
_geom_angle_atom_site_label_2
_geom_angle_atom_site_label_3
_geom_angle
O5 Bi1 O1 77.22(18)
O5 Bi1 O3 77.6(2)
O1 Bi1 O3 122.34(17)
O5 Bi1 N3 66.70(19)
O1 Bi1 N3 139.76(19)
O3 Bi1 N3 67.38(17)
O5 Bi1 N1 80.10(19)
O1 Bi1 N1 63.50(17)
O3 Bi1 N1 61.59(16)
N3 Bi1 N1 123.59(19)
O5 Bi1 O7 127.15(18)
O1 Bi1 O7 147.87(19)
O3 Bi1 O7 86.4(2)
N3 Bi1 O7 60.64(19)
N1 Bi1 O7 133.8(2)
O5 Bi1 Cl1 84.18(14)
O1 Bi1 Cl1 80.34(13)
O3 Bi1 Cl1 145.78(13)
N3 Bi1 Cl1 78.89(14)
N1 Bi1 Cl1 142.88(14)
O7 Bi1 Cl1 81.87(17)
C2 N1 N2 123.0(6)
C2 N1 Bi1 119.5(5)
N2 N1 Bi1 116.6(4)
N1 N2 C4 115.4(6)
N1 N2 H2 122.3
C4 N2 H2 122.3
C12 N3 N4 122.1(7)
C12 N3 Bi1 117.0(5)
N4 N3 Bi1 120.8(5)
C14 N4 N3 117.0(6)
C14 N4 H4 121.5
N3 N4 H4 121.5
C1 O1 Bi1 124.7(5)
C4 O3 Bi1 123.3(4)
C8 O4 H4A 109.5
C11 O5 Bi1 123.8(5)
C14 O7 Bi1 121.7(5)
C18 O8 H8 109.5
H9A O9 H9B 108.8
H10A O10 H10B 107.6
H11A O11 H11B 108.6
H12A O12 H12B 108.3
H13D O13 H13E 110.0
H13F O13' H13G 108.7
O2 C1 O1 124.0(7)
O2 C1 C2 118.2(7)
O1 C1 C2 117.7(6)
N1 C2 C3 127.3(7)
N1 C2 C1 112.6(6)
C3 C2 C1 120.1(6)
C2 C3 H3A 109.5
C2 C3 H3B 109.5
H3A C3 H3B 109.5
C2 C3 H3C 109.5
H3A C3 H3C 109.5
H3B C3 H3C 109.5
O3 C4 N2 119.3(7)
O3 C4 C5 121.7(6)
N2 C4 C5 118.9(6)
C6 C5 C10 118.6(7)
C6 C5 C4 125.1(7)
C10 C5 C4 116.3(6)
C7 C6 C5 119.4(7)
C7 C6 H6 120.3
C5 C6 H6 120.3
C6 C7 C8 121.7(7)
C6 C7 H7 119.1
C8 C7 H7 119.1
O4 C8 C7 123.2(7)
O4 C8 C9 117.7(7)
C7 C8 C9 119.1(7)
C10 C9 C8 120.2(7)
C10 C9 H9 119.9
C8 C9 H9 119.9
C9 C10 C5 120.9(7)
C9 C10 H10 119.5
C5 C10 H10 119.5
O6 C11 O5 122.1(8)
O6 C11 C12 119.4(7)
O5 C11 C12 118.5(7)
N3 C12 C13 127.6(7)
N3 C12 C11 113.5(7)
C13 C12 C11 118.9(7)
C12 C13 H13A 109.5
C12 C13 H13B 109.5
H13A C13 H13B 109.5
C12 C13 H13C 109.5
H13A C13 H13C 109.5
H13B C13 H13C 109.5
O7 C14 N4 119.6(7)
O7 C14 C15 121.0(7)
N4 C14 C15 119.3(7)
C20 C15 C16 118.2(7)
C20 C15 C14 124.3(7)
C16 C15 C14 117.6(7)
C17 C16 C15 121.1(8)
C17 C16 H16 119.5
C15 C16 H16 119.5
C18 C17 C16 119.3(8)
C18 C17 H17 120.3
C16 C17 H17 120.3
O8 C18 C17 121.6(8)
O8 C18 C19 117.5(8)
C17 C18 C19 120.8(8)
C20 C19 C18 119.1(8)
C20 C19 H19 120.5
C18 C19 H19 120.5
C19 C20 C15 121.5(8)
C19 C20 H20 119.3
C15 C20 H20 119.3

loop_
_geom_bond_atom_site_label_1
_geom_bond_atom_site_label_2
_geom_bond_distance
Bi1 O5 2.222(5)
Bi1 O1 2.379(5)
Bi1 O3 2.465(5)
Bi1 N3 2.529(6)
Bi1 N1 2.562(6)
Bi1 O7 2.619(5)
Bi1 Cl1 2.670(2)
N1 C2 1.287(9)
N1 N2 1.368(8)
N2 C4 1.376(8)
N2 H2 0.8600
N3 C12 1.257(9)
N3 N4 1.380(9)
N4 C14 1.358(10)
N4 H4 0.8600
O1 C1 1.272(9)
O2 C1 1.236(8)
O3 C4 1.239(8)
O4 C8 1.365(9)
O4 H4A 0.8200
O5 C11 1.294(9)
O6 C11 1.232(9)
O7 C14 1.234(9)
O8 C18 1.364(10)
O8 H8 0.8200
O9 H9A 0.8500
O9 H9B 0.8501
O10 H10A 0.8500
O10 H10B 0.8502
O11 H11A 0.8501
O11 H11B 0.8500
O12 H12A 0.8500
O12 H12B 0.8498
O13 H13D 0.8501
O13 H13E 0.8501
O13' H13F 0.8501
O13' H13G 0.8499
C1 C2 1.514(10)
C2 C3 1.481(10)
C3 H3A 0.9600
C3 H3B 0.9600
C3 H3C 0.9600
C4 C5 1.460(10)
C5 C6 1.404(10)
C5 C10 1.411(10)
C6 C7 1.370(11)
C6 H6 0.9300
C7 C8 1.384(11)
C7 H7 0.9300
C8 C9 1.395(10)
C9 C10 1.362(11)
C9 H9 0.9300
C10 H10 0.9300
C11 C12 1.505(11)
C12 C13 1.497(11)
C13 H13A 0.9600
C13 H13B 0.9600
C13 H13C 0.9600
C14 C15 1.470(11)
C15 C20 1.388(11)
C15 C16 1.389(12)
C16 C17 1.383(12)
C16 H16 0.9300
C17 C18 1.376(12)
C17 H17 0.9300
C18 C19 1.383(13)
C19 C20 1.377(12)
C19 H19 0.9300
C20 H20 0.9300

loop_
_geom_hbond_atom_site_label_D
_geom_hbond_atom_site_label_H
_geom_hbond_atom_site_label_A
_geom_hbond_site_symmetry_A
_geom_hbond_distance_DH
_geom_hbond_distance_HA
_geom_hbond_distance_DA
_geom_hbond_angle_DHA
O13' H13G O12 3_656 0.85 2.21 3.052(18) 169.6
O13' H13F Cl1 1_655 0.85 2.15 2.991(16) 172.1
O13 H13D O7 1_655 0.85 2.40 3.24(2) 169.1
O12 H12B O12 3_657 0.85 2.17 3.01(3) 173.0
O12 H12A O11 . 0.85 1.81 2.656(15) 175.7
O11 H11B Cl1 1_656 0.85 2.40 3.241(9) 172.6
O11 H11A O9 . 0.85 1.94 2.785(12) 172.0
O10 H10B Cl1 4_666 0.85 2.74 3.505(6) 150.1
O10 H10A O2 4_666 0.85 2.53 3.326(8) 155.6
O10 H10A O1 4_666 0.85 2.00 2.749(7) 147.3
O9 H9B O2 4_666 0.85 2.19 3.013(9) 163.1
O9 H9A O6 . 0.85 2.15 2.979(10) 163.4
O8 H8 O12 3_557 0.82 1.88 2.688(14) 169.9
O4 H4A O10 1_556 0.82 1.84 2.651(8) 172.1
N4 H4 O13' 3_656 0.86 2.54 3.39(2) 173.0
N2 H2 O5 4_566 0.86 2.29 3.029(8) 144.6
